data_4316502
loop_
_publ_author_name
'Alberto Hern\'an-G\'omez'
'Avelino Mart\'in'
'Miguel Mena'
'Cristina Santamar\'ia'

_publ_contact_author_address
;
Departmento de Quimica Inorganica
Universidad de Alcala
Alcala de Henares
Madrid, SP
;
_publ_contact_author_email avelino.martin@uah.es
_publ_contact_author_fax '34 918854683'
_publ_contact_author_name 'Martin, Avelino'
_publ_contact_author_phone '34 918854684'
_publ_section_title
;
 Incorporation of Boron, Aluminum, and Gallium Derivatives into
 [{Ti(\h5-C5Me5)(\m-O)}3(\m3-CR)] (R = H, Me)
;
_journal_name_full 'Inorganic Chemistry'
_journal_page_first 8401
_journal_page_last 8410
_journal_paper_doi 10.1021/ic100912p
_journal_volume 49
_journal_year 2010
_chemical_compound_source 'synthesis as described'
_chemical_formula_moiety 'C38 H63 Al1 O3 Ti3'
_chemical_formula_sum 'C38 H63 Al O3 Ti3'
_chemical_formula_weight 738.56
_chemical_name_systematic
;
 ?
;
_space_group_IT_number 14
_symmetry_cell_setting monoclinic
_symmetry_Int_Tables_number 14
_symmetry_space_group_name_Hall '-P 2yn'
_symmetry_space_group_name_H-M 'P 1 21/n 1'
_atom_sites_solution_hydrogens geom
_atom_sites_solution_primary direct
_atom_sites_solution_secondary difmap
_audit_conform_dict_location ftp://ftp.iucr.org/pub/cif_core.dic
_audit_conform_dict_name cif_core.dic
_audit_conform_dict_version 2.4
_audit_creation_date 2009-09-11
_audit_creation_method 'WinGX routine CIF_UPDATE'
_cell_angle_alpha 90
_cell_angle_beta 91.27(2)
_cell_angle_gamma 90
_cell_formula_units_Z 4
_cell_length_a 10.804(3)
_cell_length_b 18.837(9)
_cell_length_c 19.881(13)
_cell_measurement_reflns_used 62
_cell_measurement_temperature 200(2)
_cell_measurement_theta_max 18
_cell_measurement_theta_min 3
_cell_measurement_wavelength 0.71073
_cell_volume 4045(3)
_computing_cell_refinement 'Dirax/lsq (Duisenberg & Schreurs, 1989-2000)'
_computing_data_collection 'Collect (Nonius BV, 1997-2000)'
_computing_data_reduction 'EvalCCD (Duisenberg & Schreurs 1990-2000)'
_computing_molecular_graphics 'Ortep-3 for Windows (Farrugia, 1997)'
_computing_publication_material 'WinGX publication routines (Farrugia, 1999)'
_computing_structure_refinement 'SHELXL-97 (Sheldrick, 2008)'
_computing_structure_solution 'SHELXS-86 (Sheldrick, 1986)'
_diffrn_ambient_temperature 200(2)
_diffrn_detector 'CCD plate'
_diffrn_detector_area_resol_mean 9
_diffrn_measured_fraction_theta_full 0.994
_diffrn_measured_fraction_theta_max 0.994
_diffrn_measurement_device '95mm CCD camera on \k-goniostat'
_diffrn_measurement_device_type KappaCCD
_diffrn_measurement_method 'CCD rotation images, thick slices'
_diffrn_orient_matrix_type X=UH
_diffrn_orient_matrix_UB_11 0.01
_diffrn_orient_matrix_UB_12 0
_diffrn_orient_matrix_UB_13 0
_diffrn_orient_matrix_UB_21 0
_diffrn_orient_matrix_UB_22 0.01
_diffrn_orient_matrix_UB_23 0
_diffrn_orient_matrix_UB_31 0
_diffrn_orient_matrix_UB_32 0
_diffrn_orient_matrix_UB_33 0.01
_diffrn_radiation_monochromator graphite
_diffrn_radiation_probe x-ray
_diffrn_radiation_type MoK\a
_diffrn_radiation_wavelength 0.71073
_diffrn_reflns_av_R_equivalents 0.1018
_diffrn_reflns_av_unetI/netI 0.1312
_diffrn_reflns_limit_h_max 14
_diffrn_reflns_limit_h_min -14
_diffrn_reflns_limit_k_max 24
_diffrn_reflns_limit_k_min -24
_diffrn_reflns_limit_l_max 25
_diffrn_reflns_limit_l_min 0
_diffrn_reflns_number 70137
_diffrn_reflns_reduction_process
;
 Scaled and merged with SORTAV
 R.H. Blessing, (1987) Cryst. Rev. 1, 3-58
 R.H. Blessing, (1989) J. Appl. Cryst. 22, 396-397
;
_diffrn_reflns_theta_full 27.55
_diffrn_reflns_theta_max 27.55
_diffrn_reflns_theta_min 3.02
_diffrn_source 'Enraf Nonius FR590'
_exptl_absorpt_coefficient_mu 0.631
_exptl_absorpt_correction_T_max 0.99
_exptl_absorpt_correction_T_min 0.819
_exptl_absorpt_correction_type multi-scan
_exptl_absorpt_process_details
;
 R.H. Blessing, Acta Cryst. (1995), A51, 33-38
;
_exptl_crystal_colour red
_exptl_crystal_density_diffrn 1.213
_exptl_crystal_density_method 'not measured'
_exptl_crystal_description prism
_exptl_crystal_F_000 1576
_exptl_crystal_size_max 0.204
_exptl_crystal_size_mid 0.128
_exptl_crystal_size_min 0.115
_refine_diff_density_max 0.551
_refine_diff_density_min -0.476
_refine_diff_density_rms 0.109
_refine_ls_extinction_coef 0.0260(17)
_refine_ls_extinction_expression Fc^*^=kFc[1+0.001xFc^2^\l^3^/sin(2\q)]^-1/4^
_refine_ls_extinction_method SHELXL
_refine_ls_goodness_of_fit_ref 0.997
_refine_ls_hydrogen_treatment constr
_refine_ls_matrix_type full
_refine_ls_number_parameters 426
_refine_ls_number_reflns 9284
_refine_ls_number_restraints 0
_refine_ls_restrained_S_all 0.997
_refine_ls_R_factor_all 0.1452
_refine_ls_R_factor_gt 0.0747
_refine_ls_shift/su_max 0.015
_refine_ls_shift/su_mean 0
_refine_ls_structure_factor_coef Fsqd
_refine_ls_weighting_details 'calc w=1/[\s^2^(Fo^2^)+(0.1061P)^2^+0.0000P] where P=(Fo^2^+2Fc^2^)/3'
_refine_ls_weighting_scheme calc
_refine_ls_wR_factor_gt 0.1831
_refine_ls_wR_factor_ref 0.2177
_reflns_number_gt 4804
_reflns_number_total 9284
_reflns_threshold_expression >2\s(I)
_cod_data_source_file ic100912p_si_001_1.cif
_cod_data_source_block 7
_cod_original_formula_sum 'C38 H63 Al1 O3 Ti3'
_cod_database_code 4316502

loop_
_space_group_symop_operation_xyz
'x, y, z'
'-x+1/2, y+1/2, -z+1/2'
'-x, -y, -z'
'x-1/2, -y-1/2, z-1/2'

loop_
_atom_site_label
_atom_site_type_symbol
_atom_site_fract_x
_atom_site_fract_y
_atom_site_fract_z
_atom_site_U_iso_or_equiv
_atom_site_adp_type
_atom_site_occupancy
_atom_site_symmetry_multiplicity
_atom_site_calc_flag
_atom_site_refinement_flags
_atom_site_disorder_assembly
_atom_site_disorder_group
C1 C 0.4297(4) 0.8080(2) 0.3064(2) 0.0336(9) Uani 1 1 d . . .
C2 C 0.3253(4) 0.8015(2) 0.3570(2) 0.0443(11) Uani 1 1 d . . .
H2A H 0.3357 0.8372 0.3912 0.067 Uiso 1 1 calc R . .
H2B H 0.328 0.7553 0.3774 0.067 Uiso 1 1 calc R . .
H2C H 0.2469 0.8081 0.3342 0.067 Uiso 1 1 calc R . .
C11 C 0.3094(4) 0.6704(2) 0.2322(2) 0.0420(10) Uani 1 1 d . . .
C12 C 0.4028(4) 0.6285(2) 0.2653(2) 0.0401(10) Uani 1 1 d . . .
C13 C 0.4954(4) 0.6131(2) 0.2180(2) 0.0472(11) Uani 1 1 d . . .
C14 C 0.4562(5) 0.6442(3) 0.1544(3) 0.0532(12) Uani 1 1 d . . .
C15 C 0.3433(5) 0.6798(2) 0.1648(2) 0.0477(12) Uani 1 1 d . . .
C16 C 0.1850(4) 0.6889(3) 0.2606(3) 0.0574(14) Uani 1 1 d . . .
H16A H 0.1622 0.7361 0.247 0.086 Uiso 1 1 calc R . .
H16B H 0.1899 0.6865 0.3088 0.086 Uiso 1 1 calc R . .
H16C H 0.1239 0.6558 0.2441 0.086 Uiso 1 1 calc R . .
C17 C 0.4041(5) 0.6020(3) 0.3360(3) 0.0574(13) Uani 1 1 d . . .
H17A H 0.3591 0.5581 0.338 0.086 Uiso 1 1 calc R . .
H17B H 0.366 0.6365 0.3644 0.086 Uiso 1 1 calc R . .
H17C H 0.4881 0.5943 0.351 0.086 Uiso 1 1 calc R . .
C18 C 0.6115(5) 0.5696(3) 0.2301(3) 0.0677(16) Uani 1 1 d . . .
H18A H 0.6453 0.5798 0.2742 0.102 Uiso 1 1 calc R . .
H18B H 0.6713 0.5814 0.1969 0.102 Uiso 1 1 calc R . .
H18C H 0.5917 0.52 0.227 0.102 Uiso 1 1 calc R . .
C19 C 0.5162(6) 0.6343(3) 0.0878(3) 0.0754(17) Uani 1 1 d . . .
H19A H 0.4685 0.6014 0.0609 0.113 Uiso 1 1 calc R . .
H19B H 0.5984 0.616 0.0948 0.113 Uiso 1 1 calc R . .
H19C H 0.5202 0.6791 0.0649 0.113 Uiso 1 1 calc R . .
C20 C 0.2671(5) 0.7174(3) 0.1108(3) 0.0686(16) Uani 1 1 d . . .
H20A H 0.1978 0.7404 0.1309 0.103 Uiso 1 1 calc R . .
H20B H 0.2378 0.6835 0.0781 0.103 Uiso 1 1 calc R . .
H20C H 0.3174 0.7523 0.0892 0.103 Uiso 1 1 calc R . .
C21 C 0.7327(4) 0.7507(3) 0.4257(2) 0.0475(12) Uani 1 1 d . . .
C22 C 0.7939(4) 0.8159(3) 0.4140(2) 0.0547(14) Uani 1 1 d . . .
C23 C 0.7168(5) 0.8726(3) 0.4344(2) 0.0539(13) Uani 1 1 d . . .
C24 C 0.6068(5) 0.8424(3) 0.4589(2) 0.0503(12) Uani 1 1 d . . .
C25 C 0.6170(4) 0.7668(2) 0.4540(2) 0.0422(10) Uani 1 1 d . . .
C26 C 0.7791(6) 0.6767(3) 0.4126(3) 0.0761(18) Uani 1 1 d . . .
H26A H 0.8377 0.6779 0.377 0.114 Uiso 1 1 calc R . .
H26B H 0.7107 0.6467 0.3997 0.114 Uiso 1 1 calc R . .
H26C H 0.8184 0.6583 0.4527 0.114 Uiso 1 1 calc R . .
C27 C 0.9191(5) 0.8239(4) 0.3813(3) 0.097(3) Uani 1 1 d . . .
H27A H 0.9505 0.7779 0.3698 0.145 Uiso 1 1 calc R . .
H27B H 0.9759 0.8468 0.4122 0.145 Uiso 1 1 calc R . .
H27C H 0.91 0.8522 0.3413 0.145 Uiso 1 1 calc R . .
C28 C 0.7451(7) 0.9504(3) 0.4335(3) 0.091(2) Uani 1 1 d . . .
H28A H 0.6695 0.9767 0.4279 0.137 Uiso 1 1 calc R . .
H28B H 0.7987 0.9607 0.3969 0.137 Uiso 1 1 calc R . .
H28C H 0.7853 0.9636 0.4752 0.137 Uiso 1 1 calc R . .
C29 C 0.5032(6) 0.8825(4) 0.4933(3) 0.0796(19) Uani 1 1 d . . .
H29A H 0.5165 0.8809 0.5412 0.119 Uiso 1 1 calc R . .
H29B H 0.4251 0.8609 0.4818 0.119 Uiso 1 1 calc R . .
H29C H 0.5028 0.9311 0.4786 0.119 Uiso 1 1 calc R . .
C30 C 0.5262(5) 0.7144(3) 0.4824(3) 0.0647(15) Uani 1 1 d . . .
H30A H 0.5477 0.7051 0.5287 0.097 Uiso 1 1 calc R . .
H30B H 0.5289 0.671 0.4572 0.097 Uiso 1 1 calc R . .
H30C H 0.4442 0.734 0.4795 0.097 Uiso 1 1 calc R . .
C31 C 0.4415(7) 1.0132(3) 0.2521(6) 0.110(3) Uani 1 1 d . . .
C32 C 0.3438(7) 0.9819(3) 0.2851(3) 0.0732(19) Uani 1 1 d . . .
C33 C 0.2725(4) 0.9434(2) 0.2361(3) 0.0526(13) Uani 1 1 d . . .
C34 C 0.3285(6) 0.9543(3) 0.1750(3) 0.0616(15) Uani 1 1 d . . .
C35 C 0.4295(6) 0.9974(4) 0.1856(5) 0.091(3) Uani 1 1 d . . .
C36 C 0.5433(10) 1.0582(4) 0.2842(9) 0.285(11) Uani 1 1 d . . .
H36A H 0.6186 1.0312 0.287 0.427 Uiso 1 1 calc R . .
H36B H 0.5196 1.0721 0.3285 0.427 Uiso 1 1 calc R . .
H36C H 0.556 1.0998 0.2573 0.427 Uiso 1 1 calc R . .
C37 C 0.3075(13) 0.9896(6) 0.3584(4) 0.224(8) Uani 1 1 d . . .
H37A H 0.3789 0.982 0.3871 0.336 Uiso 1 1 calc R . .
H37B H 0.2451 0.9551 0.3686 0.336 Uiso 1 1 calc R . .
H37C H 0.2755 1.0364 0.3658 0.336 Uiso 1 1 calc R . .
C38 C 0.1484(5) 0.9070(4) 0.2462(6) 0.148(5) Uani 1 1 d . . .
H38A H 0.0846 0.9327 0.2223 0.222 Uiso 1 1 calc R . .
H38B H 0.1305 0.9062 0.2933 0.222 Uiso 1 1 calc R . .
H38C H 0.1519 0.8593 0.2294 0.222 Uiso 1 1 calc R . .
C39 C 0.2820(10) 0.9281(5) 0.1076(4) 0.180(6) Uani 1 1 d . . .
H39A H 0.3382 0.8932 0.0908 0.271 Uiso 1 1 calc R . .
H39B H 0.2767 0.9672 0.0767 0.271 Uiso 1 1 calc R . .
H39C H 0.2016 0.9073 0.1122 0.271 Uiso 1 1 calc R . .
C40 C 0.5071(9) 1.0294(6) 0.1302(7) 0.251(9) Uani 1 1 d . . .
H40A H 0.5856 1.0444 0.1488 0.377 Uiso 1 1 calc R . .
H40B H 0.4645 1.0695 0.1109 0.377 Uiso 1 1 calc R . .
H40C H 0.5201 0.9944 0.0959 0.377 Uiso 1 1 calc R . .
C41 C 0.5702(4) 0.8329(3) 0.0274(2) 0.0562(13) Uani 1 1 d . . .
H41A H 0.4989 0.8016 0.0275 0.067 Uiso 1 1 calc R . .
H41B H 0.5398 0.8809 0.0201 0.067 Uiso 1 1 calc R . .
C42 C 0.6504(5) 0.8128(4) -0.0311(3) 0.0779(19) Uani 1 1 d . . .
H42A H 0.7195 0.8446 -0.033 0.117 Uiso 1 1 calc R . .
H42B H 0.6025 0.8158 -0.0722 0.117 Uiso 1 1 calc R . .
H42C H 0.6799 0.7651 -0.025 0.117 Uiso 1 1 calc R . .
C51 C 0.7529(5) 0.9150(3) 0.1442(3) 0.0657(15) Uani 1 1 d . . .
H51A H 0.6969 0.9507 0.1611 0.079 Uiso 1 1 calc R . .
H51B H 0.8103 0.9026 0.1806 0.079 Uiso 1 1 calc R . .
C52 C 0.8267(7) 0.9471(4) 0.0859(4) 0.105(3) Uani 1 1 d . . .
H52A H 0.8671 0.9098 0.0619 0.158 Uiso 1 1 calc R . .
H52B H 0.8877 0.9795 0.1037 0.158 Uiso 1 1 calc R . .
H52C H 0.7711 0.972 0.0558 0.158 Uiso 1 1 calc R . .
C61 C 0.7626(4) 0.7420(3) 0.1300(2) 0.0515(12) Uani 1 1 d . . .
H61A H 0.7158 0.706 0.1532 0.062 Uiso 1 1 calc R . .
H61B H 0.7814 0.7235 0.0859 0.062 Uiso 1 1 calc R . .
C62 C 0.8844(5) 0.7543(4) 0.1689(3) 0.0800(19) Uani 1 1 d . . .
H62A H 0.9341 0.7877 0.1449 0.12 Uiso 1 1 calc R . .
H62B H 0.9282 0.7102 0.1735 0.12 Uiso 1 1 calc R . .
H62C H 0.8673 0.7729 0.2127 0.12 Uiso 1 1 calc R . .
Al1 Al 0.65475(12) 0.82854(8) 0.11808(7) 0.0412(3) Uani 1 1 d . . .
O12 O 0.6452(3) 0.73924(15) 0.28207(14) 0.0381(7) Uani 1 1 d . . .
O13 O 0.5191(2) 0.82067(14) 0.17752(14) 0.0354(6) Uani 1 1 d . . .
O23 O 0.6263(3) 0.89613(15) 0.29106(15) 0.0398(7) Uani 1 1 d . . .
Ti1 Ti 0.49855(7) 0.73839(4) 0.23354(4) 0.0338(2) Uani 1 1 d . . .
Ti2 Ti 0.62135(7) 0.81364(4) 0.34025(4) 0.0350(2) Uani 1 1 d . . .
Ti3 Ti 0.47889(7) 0.89145(4) 0.24296(4) 0.0356(2) Uani 1 1 d . . .

loop_
_atom_site_aniso_label
_atom_site_aniso_U_11
_atom_site_aniso_U_22
_atom_site_aniso_U_33
_atom_site_aniso_U_23
_atom_site_aniso_U_13
_atom_site_aniso_U_12
C1 0.034(2) 0.034(2) 0.033(2) 0.0013(18) 0.0020(17) -0.0023(17)
C2 0.040(2) 0.055(3) 0.039(3) 0.005(2) 0.0093(19) 0.000(2)
C11 0.050(3) 0.031(2) 0.044(3) -0.001(2) -0.002(2) -0.0091(19)
C12 0.053(3) 0.027(2) 0.040(2) -0.0032(19) -0.003(2) -0.0068(19)
C13 0.055(3) 0.036(2) 0.050(3) -0.002(2) -0.003(2) 0.005(2)
C14 0.067(3) 0.045(3) 0.048(3) -0.011(2) 0.002(2) -0.011(2)
C15 0.058(3) 0.044(3) 0.041(3) -0.002(2) -0.014(2) -0.010(2)
C16 0.041(3) 0.059(3) 0.072(4) -0.009(3) -0.001(2) -0.003(2)
C17 0.076(3) 0.044(3) 0.052(3) 0.007(2) -0.004(3) -0.009(2)
C18 0.079(4) 0.044(3) 0.081(4) -0.007(3) 0.002(3) 0.020(3)
C19 0.099(4) 0.078(4) 0.050(3) -0.023(3) 0.014(3) -0.009(3)
C20 0.072(3) 0.073(4) 0.060(4) 0.007(3) -0.032(3) -0.012(3)
C21 0.053(3) 0.055(3) 0.033(2) -0.003(2) -0.016(2) 0.008(2)
C22 0.049(3) 0.083(4) 0.031(3) 0.004(2) -0.013(2) -0.016(3)
C23 0.078(3) 0.046(3) 0.037(3) -0.002(2) -0.013(2) -0.017(3)
C24 0.071(3) 0.052(3) 0.028(2) -0.005(2) -0.010(2) 0.005(3)
C25 0.053(3) 0.048(3) 0.025(2) 0.002(2) -0.0030(19) -0.007(2)
C26 0.092(4) 0.073(4) 0.062(4) -0.012(3) -0.034(3) 0.029(3)
C27 0.053(3) 0.179(8) 0.059(4) 0.015(4) 0.002(3) -0.026(4)
C28 0.147(6) 0.061(4) 0.065(4) -0.005(3) -0.027(4) -0.034(4)
C29 0.099(4) 0.094(5) 0.046(3) -0.025(3) -0.004(3) 0.028(4)
C30 0.079(4) 0.076(4) 0.039(3) 0.016(3) -0.013(3) -0.021(3)
C31 0.076(5) 0.026(3) 0.227(11) -0.011(5) -0.056(6) 0.010(3)
C32 0.104(5) 0.063(4) 0.052(3) -0.014(3) -0.020(3) 0.055(4)
C33 0.033(2) 0.039(2) 0.086(4) 0.013(3) 0.009(2) 0.014(2)
C34 0.085(4) 0.050(3) 0.049(3) -0.002(3) -0.006(3) 0.036(3)
C35 0.063(4) 0.066(4) 0.145(7) 0.066(5) 0.044(4) 0.024(3)
C36 0.186(10) 0.041(4) 0.62(3) -0.069(9) -0.250(15) 0.018(5)
C37 0.417(18) 0.196(11) 0.059(5) -0.023(6) -0.005(8) 0.244(12)
C38 0.040(3) 0.109(6) 0.295(13) 0.121(7) 0.006(5) 0.011(4)
C39 0.288(13) 0.177(9) 0.073(5) -0.057(6) -0.095(7) 0.166(10)
C40 0.152(8) 0.210(11) 0.40(2) 0.251(14) 0.165(11) 0.113(8)
C41 0.053(3) 0.081(4) 0.035(3) 0.013(3) 0.009(2) 0.007(3)
C42 0.067(3) 0.131(6) 0.036(3) 0.005(3) 0.004(3) 0.012(3)
C51 0.061(3) 0.055(3) 0.082(4) -0.001(3) 0.018(3) -0.002(3)
C52 0.114(6) 0.104(6) 0.099(6) -0.009(4) 0.036(4) -0.059(5)
C61 0.049(3) 0.063(3) 0.042(3) 0.001(2) 0.007(2) 0.007(2)
C62 0.050(3) 0.096(5) 0.094(5) 0.011(4) -0.001(3) 0.017(3)
Al1 0.0380(7) 0.0512(8) 0.0347(7) 0.0035(6) 0.0052(5) 0.0009(6)
O12 0.0407(15) 0.0391(16) 0.0345(16) 0.0001(13) -0.0012(12) 0.0047(13)
O13 0.0386(15) 0.0387(15) 0.0290(15) 0.0047(12) 0.0008(12) 0.0020(12)
O23 0.0436(16) 0.0358(16) 0.0399(17) 0.0042(13) 0.0021(13) -0.0065(13)
Ti1 0.0398(4) 0.0313(4) 0.0303(4) -0.0006(3) -0.0017(3) 0.0011(3)
Ti2 0.0402(4) 0.0358(4) 0.0290(4) 0.0003(3) -0.0019(3) -0.0014(3)
Ti3 0.0390(4) 0.0309(4) 0.0370(5) 0.0027(3) 0.0031(3) 0.0020(3)

loop_
_atom_type_symbol
_atom_type_description
_atom_type_scat_dispersion_real
_atom_type_scat_dispersion_imag
_atom_type_scat_source
C C 0.0033 0.0016 'International Tables Vol C Tables 4.2.6.8 and 6.1.1.4'
H H 0 0 'International Tables Vol C Tables 4.2.6.8 and 6.1.1.4'
Al Al 0.0645 0.0514 'International Tables Vol C Tables 4.2.6.8 and 6.1.1.4'
O O 0.0106 0.006 'International Tables Vol C Tables 4.2.6.8 and 6.1.1.4'
Ti Ti 0.2776 0.4457 'International Tables Vol C Tables 4.2.6.8 and 6.1.1.4'

loop_
_exptl_crystal_face_index_h
_exptl_crystal_face_index_k
_exptl_crystal_face_index_l
_exptl_crystal_face_perp_dist
-2 -8 -1 0.064
4 -3 -2 0.081
-1 3 1 0.108
-4 -1 1 0.081
2 3 0 0.107
1 -2 8 0.034
0 1 -6 0.184

loop_
_geom_angle_atom_site_label_1
_geom_angle_atom_site_label_2
_geom_angle_atom_site_label_3
_geom_angle
_geom_angle_site_symmetry_1
_geom_angle_site_symmetry_3
_geom_angle_publ_flag
C2 C1 Ti3 131.0(3) . . ?
C2 C1 Ti1 132.8(3) . . ?
Ti3 C1 Ti1 87.40(16) . . ?
C2 C1 Ti2 120.8(3) . . ?
Ti3 C1 Ti2 84.06(14) . . ?
Ti1 C1 Ti2 83.92(15) . . ?
C15 C11 C12 108.2(4) . . ?
C15 C11 C16 125.4(4) . . ?
C12 C11 C16 125.4(4) . . ?
C15 C11 Ti1 72.9(2) . . ?
C12 C11 Ti1 72.5(2) . . ?
C16 C11 Ti1 129.4(3) . . ?
C13 C12 C11 107.9(4) . . ?
C13 C12 C17 124.3(4) . . ?
C11 C12 C17 127.7(4) . . ?
C13 C12 Ti1 71.8(3) . . ?
C11 C12 Ti1 73.0(2) . . ?
C17 C12 Ti1 122.7(3) . . ?
C12 C13 C14 107.4(4) . . ?
C12 C13 C18 126.8(5) . . ?
C14 C13 C18 125.7(5) . . ?
C12 C13 Ti1 73.7(2) . . ?
C14 C13 Ti1 73.4(3) . . ?
C18 C13 Ti1 120.4(3) . . ?
C15 C14 C13 107.6(4) . . ?
C15 C14 C19 125.5(5) . . ?
C13 C14 C19 126.7(5) . . ?
C15 C14 Ti1 72.9(3) . . ?
C13 C14 Ti1 71.4(3) . . ?
C19 C14 Ti1 126.1(4) . . ?
C11 C15 C14 108.9(4) . . ?
C11 C15 C20 125.7(5) . . ?
C14 C15 C20 125.3(5) . . ?
C11 C15 Ti1 73.1(3) . . ?
C14 C15 Ti1 73.0(3) . . ?
C20 C15 Ti1 123.2(3) . . ?
C25 C21 C22 107.4(4) . . ?
C25 C21 C26 124.6(5) . . ?
C22 C21 C26 128.0(5) . . ?
C25 C21 Ti2 74.9(2) . . ?
C22 C21 Ti2 71.4(3) . . ?
C26 C21 Ti2 120.2(3) . . ?
C21 C22 C23 109.1(4) . . ?
C21 C22 C27 125.4(5) . . ?
C23 C22 C27 125.4(5) . . ?
C21 C22 Ti2 73.7(2) . . ?
C23 C22 Ti2 74.3(3) . . ?
C27 C22 Ti2 115.9(4) . . ?
C24 C23 C22 107.4(4) . . ?
C24 C23 C28 124.8(6) . . ?
C22 C23 C28 127.8(5) . . ?
C24 C23 Ti2 74.5(3) . . ?
C22 C23 Ti2 70.9(3) . . ?
C28 C23 Ti2 122.0(4) . . ?
C23 C24 C25 108.0(4) . . ?
C23 C24 C29 126.0(5) . . ?
C25 C24 C29 125.6(5) . . ?
C23 C24 Ti2 71.4(3) . . ?
C25 C24 Ti2 72.8(2) . . ?
C29 C24 Ti2 127.6(3) . . ?
C21 C25 C24 108.1(4) . . ?
C21 C25 C30 126.6(5) . . ?
C24 C25 C30 124.9(5) . . ?
C21 C25 Ti2 70.9(2) . . ?
C24 C25 Ti2 72.9(2) . . ?
C30 C25 Ti2 127.7(3) . . ?
C35 C31 C32 108.1(6) . . ?
C35 C31 C36 125.7(13) . . ?
C32 C31 C36 126.1(13) . . ?
C35 C31 Ti3 73.9(4) . . ?
C32 C31 Ti3 75.8(3) . . ?
C36 C31 Ti3 117.1(5) . . ?
C31 C32 C33 107.3(6) . . ?
C31 C32 C37 128.9(9) . . ?
C33 C32 C37 123.7(9) . . ?
C31 C32 Ti3 70.2(3) . . ?
C33 C32 Ti3 74.0(3) . . ?
C37 C32 Ti3 124.8(4) . . ?
C34 C33 C32 106.5(5) . . ?
C34 C33 C38 125.8(7) . . ?
C32 C33 C38 127.0(7) . . ?
C34 C33 Ti3 72.0(3) . . ?
C32 C33 Ti3 71.8(3) . . ?
C38 C33 Ti3 128.3(4) . . ?
C35 C34 C33 108.3(6) . . ?
C35 C34 C39 125.4(8) . . ?
C33 C34 C39 126.2(8) . . ?
C35 C34 Ti3 71.3(3) . . ?
C33 C34 Ti3 74.7(3) . . ?
C39 C34 Ti3 123.3(4) . . ?
C31 C35 C34 109.7(6) . . ?
C31 C35 C40 125.1(11) . . ?
C34 C35 C40 124.8(11) . . ?
C31 C35 Ti3 72.4(4) . . ?
C34 C35 Ti3 75.2(3) . . ?
C40 C35 Ti3 124.3(4) . . ?
C42 C41 Al1 115.0(4) . . ?
C52 C51 Al1 113.7(4) . . ?
C62 C61 Al1 115.2(4) . . ?
O13 Al1 C41 102.66(17) . . ?
O13 Al1 C51 108.15(19) . . ?
C41 Al1 C51 115.3(3) . . ?
O13 Al1 C61 108.32(17) . . ?
C41 Al1 C61 113.0(2) . . ?
C51 Al1 C61 109.0(2) . . ?
Ti1 O12 Ti2 101.85(13) . . ?
Al1 O13 Ti3 123.64(15) . . ?
Al1 O13 Ti1 121.39(15) . . ?
Ti3 O13 Ti1 97.84(13) . . ?
Ti2 O23 Ti3 101.59(13) . . ?
O12 Ti1 O13 100.82(13) . . ?
O12 Ti1 C1 86.97(14) . . ?
O13 Ti1 C1 86.76(14) . . ?
O12 Ti1 C13 94.97(14) . . ?
O13 Ti1 C13 136.46(15) . . ?
C1 Ti1 C13 134.72(16) . . ?
O12 Ti1 C12 103.92(14) . . ?
O13 Ti1 C12 154.31(14) . . ?
C1 Ti1 C12 101.24(16) . . ?
C13 Ti1 C12 34.48(16) . . ?
O12 Ti1 C15 152.12(15) . . ?
O13 Ti1 C15 97.37(14) . . ?
C1 Ti1 C15 115.13(17) . . ?
C13 Ti1 C15 57.58(16) . . ?
C12 Ti1 C15 57.07(16) . . ?
O12 Ti1 C14 119.90(16) . . ?
O13 Ti1 C14 103.77(16) . . ?
C1 Ti1 C14 147.64(17) . . ?
C13 Ti1 C14 35.19(16) . . ?
C12 Ti1 C14 57.38(16) . . ?
C15 Ti1 C14 34.06(17) . . ?
O12 Ti1 C11 137.02(14) . . ?
O13 Ti1 C11 121.99(14) . . ?
C1 Ti1 C11 91.50(15) . . ?
C13 Ti1 C11 57.47(16) . . ?
C12 Ti1 C11 34.55(15) . . ?
C15 Ti1 C11 33.99(16) . . ?
C14 Ti1 C11 56.83(17) . . ?
O12 Ti1 Ti2 39.09(9) . . ?
O13 Ti1 Ti2 88.43(10) . . ?
C1 Ti1 Ti2 48.99(11) . . ?
C13 Ti1 Ti2 126.45(12) . . ?
C12 Ti1 Ti2 115.32(11) . . ?
C15 Ti1 Ti2 162.98(13) . . ?
C14 Ti1 Ti2 158.41(13) . . ?
C11 Ti1 Ti2 130.70(12) . . ?
O12 Ti1 Ti3 91.20(9) . . ?
O13 Ti1 Ti3 41.02(9) . . ?
C1 Ti1 Ti3 46.15(11) . . ?
C13 Ti1 Ti3 173.80(12) . . ?
C12 Ti1 Ti3 143.80(11) . . ?
C15 Ti1 Ti3 116.22(12) . . ?
C14 Ti1 Ti3 139.66(13) . . ?
C11 Ti1 Ti3 117.77(11) . . ?
Ti2 Ti1 Ti3 59.42(3) . . ?
O23 Ti2 O12 107.68(14) . . ?
O23 Ti2 C1 85.12(13) . . ?
O12 Ti2 C1 85.06(14) . . ?
O23 Ti2 C22 106.60(16) . . ?
O12 Ti2 C22 106.62(17) . . ?
C1 Ti2 C22 159.37(17) . . ?
O23 Ti2 C21 141.46(15) . . ?
O12 Ti2 C21 89.62(15) . . ?
C1 Ti2 C21 131.53(16) . . ?
C22 Ti2 C21 34.87(17) . . ?
O23 Ti2 C23 90.40(15) . . ?
O12 Ti2 C23 141.46(16) . . ?
C1 Ti2 C23 131.23(18) . . ?
C22 Ti2 C23 34.84(18) . . ?
C21 Ti2 C23 57.94(18) . . ?
O23 Ti2 C25 143.53(15) . . ?
O12 Ti2 C25 108.33(15) . . ?
C1 Ti2 C25 103.50(15) . . ?
C22 Ti2 C25 57.04(16) . . ?
C21 Ti2 C25 34.22(16) . . ?
C23 Ti2 C25 57.08(16) . . ?
O23 Ti2 C24 109.35(16) . . ?
O12 Ti2 C24 142.57(15) . . ?
C1 Ti2 C24 103.33(17) . . ?
C22 Ti2 C24 57.10(18) . . ?
C21 Ti2 C24 57.32(17) . . ?
C23 Ti2 C24 34.11(17) . . ?
C25 Ti2 C24 34.31(17) . . ?
O23 Ti2 Ti3 39.25(9) . . ?
O12 Ti2 Ti3 92.66(10) . . ?
C1 Ti2 Ti3 46.86(11) . . ?
C22 Ti2 Ti3 145.53(14) . . ?
C21 Ti2 Ti3 177.00(12) . . ?
C23 Ti2 Ti3 120.64(13) . . ?
C25 Ti2 Ti3 142.87(12) . . ?
C24 Ti2 Ti3 119.89(12) . . ?
O23 Ti2 Ti1 92.46(10) . . ?
O12 Ti2 Ti1 39.05(9) . . ?
C1 Ti2 Ti1 47.09(11) . . ?
C22 Ti2 Ti1 145.41(14) . . ?
C21 Ti2 Ti1 120.21(12) . . ?
C23 Ti2 Ti1 176.47(13) . . ?
C25 Ti2 Ti1 119.56(11) . . ?
C24 Ti2 Ti1 142.53(13) . . ?
Ti3 Ti2 Ti1 61.05(4) . . ?
O23 Ti3 O13 100.33(13) . . ?
O23 Ti3 C1 87.21(14) . . ?
O13 Ti3 C1 87.19(15) . . ?
O23 Ti3 C31 93.54(19) . . ?
O13 Ti3 C31 140.9(3) . . ?
C1 Ti3 C31 130.1(3) . . ?
O23 Ti3 C35 113.3(3) . . ?
O13 Ti3 C35 108.2(3) . . ?
C1 Ti3 C35 150.65(18) . . ?
C31 Ti3 C35 33.7(3) . . ?
O23 Ti3 C34 146.63(18) . . ?
O13 Ti3 C34 96.94(15) . . ?
C1 Ti3 C34 122.1(2) . . ?
C31 Ti3 C34 56.2(2) . . ?
C35 Ti3 C34 33.5(2) . . ?
O23 Ti3 C32 108.03(18) . . ?
O13 Ti3 C32 151.17(17) . . ?
C1 Ti3 C32 99.1(2) . . ?
C31 Ti3 C32 34.0(3) . . ?
C35 Ti3 C32 55.7(2) . . ?
C34 Ti3 C32 55.91(18) . . ?
O23 Ti3 C33 142.17(16) . . ?
O13 Ti3 C33 117.49(16) . . ?
C1 Ti3 C33 95.20(16) . . ?
C31 Ti3 C33 56.7(2) . . ?
C35 Ti3 C33 55.63(18) . . ?
C34 Ti3 C33 33.28(18) . . ?
C32 Ti3 C33 34.26(19) . . ?
O23 Ti3 Ti2 39.15(9) . . ?
O13 Ti3 Ti2 88.62(9) . . ?
C1 Ti3 Ti2 49.08(11) . . ?
C31 Ti3 Ti2 122.9(2) . . ?
C35 Ti3 Ti2 151.4(3) . . ?
C34 Ti3 Ti2 169.55(15) . . ?
C32 Ti3 Ti2 116.76(14) . . ?
C33 Ti3 Ti2 136.39(14) . . ?
O23 Ti3 Ti1 91.00(9) . . ?
O13 Ti3 Ti1 41.14(8) . . ?
C1 Ti3 Ti1 46.45(11) . . ?
C31 Ti3 Ti1 174.2(2) . . ?
C35 Ti3 Ti1 145.9(3) . . ?
C34 Ti3 Ti1 120.22(14) . . ?
C32 Ti3 Ti1 140.6(2) . . ?
C33 Ti3 Ti1 117.66(12) . . ?
Ti2 Ti3 Ti1 59.53(3) . . ?

loop_
_geom_bond_atom_site_label_1
_geom_bond_atom_site_label_2
_geom_bond_distance
_geom_bond_site_symmetry_2
_geom_bond_publ_flag
C1 C2 1.533(6) . ?
C1 Ti3 2.091(4) . ?
C1 Ti1 2.102(4) . ?
C1 Ti2 2.166(4) . ?
C11 C15 1.409(7) . ?
C11 C12 1.431(6) . ?
C11 C16 1.510(6) . ?
C11 Ti1 2.412(4) . ?
C12 C13 1.419(6) . ?
C12 C17 1.490(6) . ?
C12 Ti1 2.405(4) . ?
C13 C14 1.448(7) . ?
C13 C18 1.513(7) . ?
C13 Ti1 2.381(5) . ?
C14 C15 1.411(7) . ?
C14 C19 1.500(7) . ?
C14 Ti1 2.409(5) . ?
C15 C20 1.514(7) . ?
C15 Ti1 2.408(5) . ?
C21 C25 1.415(6) . ?
C21 C22 1.415(7) . ?
C21 C26 1.506(7) . ?
C21 Ti2 2.376(4) . ?
C22 C23 1.419(7) . ?
C22 C27 1.522(7) . ?
C22 Ti2 2.346(5) . ?
C23 C24 1.414(7) . ?
C23 C28 1.497(7) . ?
C23 Ti2 2.390(5) . ?
C24 C25 1.433(7) . ?
C24 C29 1.524(7) . ?
C24 Ti2 2.429(5) . ?
C25 C30 1.510(7) . ?
C25 Ti2 2.429(4) . ?
C31 C35 1.359(11) . ?
C31 C32 1.387(11) . ?
C31 C36 1.518(10) . ?
C31 Ti3 2.336(6) . ?
C32 C33 1.427(8) . ?
C32 C37 1.524(10) . ?
C32 Ti3 2.407(5) . ?
C33 C34 1.386(7) . ?
C33 C38 1.523(7) . ?
C33 Ti3 2.435(4) . ?
C34 C35 1.373(10) . ?
C34 C39 1.503(8) . ?
C34 Ti3 2.402(5) . ?
C35 C40 1.523(10) . ?
C35 Ti3 2.353(6) . ?
C41 C42 1.513(7) . ?
C41 Al1 2.005(5) . ?
C51 C52 1.546(8) . ?
C51 Al1 2.006(6) . ?
C61 C62 1.529(7) . ?
C61 Al1 2.014(5) . ?
Al1 O13 1.909(3) . ?
O12 Ti1 1.837(3) . ?
O12 Ti2 1.839(3) . ?
O13 Ti3 1.919(3) . ?
O13 Ti1 1.924(3) . ?
O23 Ti2 1.837(3) . ?
O23 Ti3 1.841(3) . ?
Ti1 Ti2 2.8540(16) . ?
Ti1 Ti3 2.8974(17) . ?
Ti2 Ti3 2.8507(15) . ?
